data_2237521
loop_
_publ_author_name
'Song, Xiang-Yun'
'Gu, Wei-Jin'
'Jiang, Yu-Liang'
'Wang, Bing-Xiang'

_publ_section_title
;
 (3,5-Dimethyl-1<i>H</i>-pyrazol-1-yl){3-[(3,5-dimethyl-1<i>H</i>-pyrazol-1-yl)carbonyl]-5-methylindolizin-1-yl}methanone
;
_journal_coeditor_code LH5581
_journal_issue 3
_journal_name_full 'Acta Crystallographica Section E'
_journal_page_first o450
_journal_paper_doi 10.1107/S1600536813005060
_journal_volume 69
_journal_year 2013
_chemical_formula_iupac 'C21 H21 N5 O2'
_chemical_formula_moiety 'C21 H21 N5 O2'
_chemical_formula_sum 'C21 H21 N5 O2'
_chemical_formula_weight 375.43
_chemical_name_systematic
(3,5-Dimethyl-1<i>H</i>-pyrazol-1-yl){3-[(3,5-dimethyl-1<i>H</i>-pyrazol-1-yl)carbonyl]-5-methylindolizin-1-yl}methanone
_space_group_IT_number 29
_symmetry_cell_setting orthorhombic
_symmetry_space_group_name_Hall 'P 2c -2ac'
_symmetry_space_group_name_H-M 'P c a 21'
_atom_sites_solution_hydrogens geom
_atom_sites_solution_primary direct
_atom_sites_solution_secondary difmap
_audit_creation_method SHELXL-97
_cell_angle_alpha 90.00
_cell_angle_beta 90.00
_cell_angle_gamma 90.00
_cell_formula_units_Z 8
_cell_length_a 19.7286(11)
_cell_length_b 11.5659(14)
_cell_length_c 17.8088(18)
_cell_measurement_reflns_used 5647
_cell_measurement_temperature 291(2)
_cell_measurement_theta_max 21.66
_cell_measurement_theta_min 2.28
_cell_volume 4063.6(7)
_computing_cell_refinement 'SAINT (Bruker, 2000)'
_computing_data_collection 'SMART (Bruker, 2000)'
_computing_data_reduction 'SAINT (Bruker, 2000)'
_computing_molecular_graphics 'SHELXTL (Sheldrick, 2008)'
_computing_publication_material 'SHELXTL (Sheldrick, 2008)'
_computing_structure_refinement 'SHELXTL (Sheldrick, 2008)'
_computing_structure_solution 'SHELXTL (Sheldrick, 2008)'
_diffrn_ambient_temperature 291(2)
_diffrn_measured_fraction_theta_full 0.998
_diffrn_measured_fraction_theta_max 0.998
_diffrn_measurement_device_type 'Bruker SMART APEX CCD'
_diffrn_measurement_method '\f and \w scans'
_diffrn_radiation_monochromator graphite
_diffrn_radiation_source 'sealed tube'
_diffrn_radiation_type MoK\a
_diffrn_radiation_wavelength 0.71073
_diffrn_reflns_av_R_equivalents 0.0246
_diffrn_reflns_av_sigmaI/netI 0.0358
_diffrn_reflns_limit_h_max 23
_diffrn_reflns_limit_h_min -24
_diffrn_reflns_limit_k_max 14
_diffrn_reflns_limit_k_min -12
_diffrn_reflns_limit_l_max 21
_diffrn_reflns_limit_l_min -21
_diffrn_reflns_number 30693
_diffrn_reflns_theta_full 26.00
_diffrn_reflns_theta_max 26.00
_diffrn_reflns_theta_min 1.76
_exptl_absorpt_coefficient_mu 0.082
_exptl_absorpt_correction_T_max 0.9837
_exptl_absorpt_correction_T_min 0.9789
_exptl_absorpt_correction_type multi-scan
_exptl_absorpt_process_details '(SADABS; Bruker, 2000)'
_exptl_crystal_colour colourless
_exptl_crystal_density_diffrn 1.227
_exptl_crystal_density_method 'not measured'
_exptl_crystal_description block
_exptl_crystal_F_000 1584
_exptl_crystal_size_max 0.26
_exptl_crystal_size_mid 0.22
_exptl_crystal_size_min 0.20
_refine_diff_density_max 0.187
_refine_diff_density_min -0.248
_refine_ls_extinction_method none
_refine_ls_goodness_of_fit_ref 1.071
_refine_ls_hydrogen_treatment constr
_refine_ls_matrix_type full
_refine_ls_number_parameters 516
_refine_ls_number_reflns 7955
_refine_ls_number_restraints 1
_refine_ls_restrained_S_all 1.071
_refine_ls_R_factor_all 0.0561
_refine_ls_R_factor_gt 0.0502
_refine_ls_shift/su_max 0.000
_refine_ls_shift/su_mean 0.000
_refine_ls_structure_factor_coef Fsqd
_refine_ls_weighting_details 'calc w=1/[\s^2^(Fo^2^)+(0.05P)^2^+1.55P] where P=(Fo^2^+2Fc^2^)/3'
_refine_ls_weighting_scheme calc
_refine_ls_wR_factor_gt 0.1281
_refine_ls_wR_factor_ref 0.1293
_reflns_number_gt 6221
_reflns_number_total 7955
_reflns_threshold_expression I>2\s(I)
_cod_data_source_file lh5581.cif
_cod_data_source_block I
_cod_database_code 2237521
_cod_database_fobs_code 2237521

loop_
_symmetry_equiv_pos_as_xyz
'x, y, z'
'-x, -y, z+1/2'
'x+1/2, -y, z'
'-x+1/2, y, z+1/2'

loop_
_atom_site_type_symbol
_atom_site_label
_atom_site_fract_x
_atom_site_fract_y
_atom_site_fract_z
_atom_site_U_iso_or_equiv
_atom_site_adp_type
_atom_site_calc_flag
_atom_site_refinement_flags
_atom_site_occupancy
_atom_site_symmetry_multiplicity
C C1 0.95788(15) 0.4268(3) 0.79194(16) 0.0511(7) Uani d . 1 1
C C2 0.97669(16) 0.5313(3) 0.81916(17) 0.0537(8) Uani d . 1 1
H H2 1.0113 0.5345 0.8545 0.064 Uiso calc R 1 1
C C3 0.94637(15) 0.6336(3) 0.79647(17) 0.0504(7) Uani d . 1 1
H H3 0.9599 0.7036 0.8174 0.061 Uiso calc R 1 1
C C4 0.89665(16) 0.6313(3) 0.74333(17) 0.0517(7) Uani d . 1 1
H H4 0.8786 0.7003 0.7254 0.062 Uiso calc R 1 1
C C5 0.87266(15) 0.5260(3) 0.71560(16) 0.0470(7) Uani d . 1 1
C C6 0.82339(15) 0.4954(3) 0.66095(15) 0.0471(7) Uani d . 1 1
C C7 0.82505(15) 0.3748(3) 0.65706(16) 0.0502(7) Uani d . 1 1
H H7 0.7984 0.3307 0.6249 0.060 Uiso calc R 1 1
C C8 0.87156(15) 0.3292(3) 0.70735(17) 0.0479(7) Uani d . 1 1
C C9 0.99612(15) 0.3185(2) 0.80885(16) 0.0487(7) Uani d . 1 1
H H9A 0.9704 0.2717 0.8431 0.073 Uiso calc R 1 1
H H9B 1.0389 0.3378 0.8312 0.073 Uiso calc R 1 1
H H9C 1.0037 0.2763 0.7632 0.073 Uiso calc R 1 1
C C10 0.86911(16) 0.2129(3) 0.73751(17) 0.0506(7) Uani d . 1 1
C C11 0.83518(16) 0.0113(3) 0.70175(17) 0.0524(7) Uani d . 1 1
C C12 0.82865(17) -0.0416(3) 0.63537(17) 0.0544(8) Uani d . 1 1
H H12 0.8144 -0.1173 0.6278 0.065 Uiso calc R 1 1
C C13 0.84745(16) 0.0390(3) 0.57820(18) 0.0542(8) Uani d . 1 1
C C14 0.82015(17) -0.0311(3) 0.77875(18) 0.0588(8) Uani d . 1 1
H H14A 0.7998 -0.1064 0.7758 0.088 Uiso calc R 1 1
H H14B 0.7895 0.0213 0.8031 0.088 Uiso calc R 1 1
H H14C 0.8615 -0.0358 0.8070 0.088 Uiso calc R 1 1
C C15 0.85063(17) 0.0238(3) 0.49569(17) 0.0569(8) Uani d . 1 1
H H15A 0.8706 0.0912 0.4733 0.085 Uiso calc R 1 1
H H15B 0.8057 0.0132 0.4763 0.085 Uiso calc R 1 1
H H15C 0.8777 -0.0428 0.4840 0.085 Uiso calc R 1 1
C C16 0.78392(15) 0.5808(3) 0.62317(16) 0.0483(7) Uani d . 1 1
C C17 0.69986(16) 0.6164(3) 0.51854(18) 0.0532(7) Uani d . 1 1
C C18 0.66236(15) 0.5437(3) 0.47619(16) 0.0489(7) Uani d . 1 1
H H18 0.6326 0.5646 0.4381 0.059 Uiso calc R 1 1
C C19 0.67648(15) 0.4313(3) 0.50014(18) 0.0533(7) Uani d . 1 1
C C20 0.70343(15) 0.7452(2) 0.51772(18) 0.0523(8) Uani d . 1 1
H H20A 0.6759 0.7745 0.4776 0.078 Uiso calc R 1 1
H H20B 0.7496 0.7690 0.5104 0.078 Uiso calc R 1 1
H H20C 0.6871 0.7749 0.5647 0.078 Uiso calc R 1 1
C C21 0.64842(16) 0.3191(3) 0.47238(17) 0.0546(7) Uani d . 1 1
H H21A 0.6708 0.2563 0.4974 0.082 Uiso calc R 1 1
H H21B 0.6558 0.3131 0.4192 0.082 Uiso calc R 1 1
H H21C 0.6007 0.3159 0.4827 0.082 Uiso calc R 1 1
C C22 0.41826(16) 0.5455(3) 0.49679(16) 0.0493(7) Uani d . 1 1
C C23 0.39368(16) 0.4389(3) 0.48031(17) 0.0527(8) Uani d . 1 1
H H23 0.3575 0.4325 0.4471 0.063 Uiso calc R 1 1
C C24 0.42111(17) 0.3377(3) 0.51186(18) 0.0545(8) Uani d . 1 1
H H24 0.4041 0.2658 0.4980 0.065 Uiso calc R 1 1
C C25 0.47187(16) 0.3449(3) 0.56205(18) 0.0537(7) Uani d . 1 1
H H25 0.4883 0.2783 0.5849 0.064 Uiso calc R 1 1
C C26 0.50012(16) 0.4536(3) 0.57998(17) 0.0511(7) Uani d . 1 1
C C27 0.55051(15) 0.4910(3) 0.63101(16) 0.0474(7) Uani d . 1 1
C C28 0.55515(15) 0.6100(3) 0.62361(16) 0.0478(7) Uani d . 1 1
H H28 0.5846 0.6570 0.6507 0.057 Uiso calc R 1 1
C C29 0.51025(14) 0.6481(3) 0.57084(17) 0.0480(7) Uani d . 1 1
C C30 0.38317(16) 0.6508(3) 0.47244(16) 0.0529(7) Uani d . 1 1
H H30A 0.3402 0.6306 0.4509 0.079 Uiso calc R 1 1
H H30B 0.4102 0.6902 0.4356 0.079 Uiso calc R 1 1
H H30C 0.3762 0.7006 0.5149 0.079 Uiso calc R 1 1
C C31 0.51566(15) 0.7556(3) 0.52786(17) 0.0503(7) Uani d . 1 1
C C32 0.55300(16) 0.9622(3) 0.54312(16) 0.0525(7) Uani d . 1 1
C C33 0.55914(16) 1.0296(3) 0.60368(18) 0.0557(8) Uani d . 1 1
H H33 0.5725 1.1067 0.6042 0.067 Uiso calc R 1 1
C C34 0.54178(16) 0.9629(3) 0.66563(18) 0.0544(8) Uani d . 1 1
C C35 0.56546(17) 0.9886(3) 0.46158(17) 0.0570(8) Uani d . 1 1
H H35A 0.5848 1.0644 0.4570 0.086 Uiso calc R 1 1
H H35B 0.5233 0.9856 0.4347 0.086 Uiso calc R 1 1
H H35C 0.5962 0.9325 0.4411 0.086 Uiso calc R 1 1
C C36 0.53860(17) 0.9990(3) 0.74706(17) 0.0555(8) Uani d . 1 1
H H36A 0.5834 1.0164 0.7647 0.083 Uiso calc R 1 1
H H36B 0.5199 0.9372 0.7764 0.083 Uiso calc R 1 1
H H36C 0.5105 1.0663 0.7518 0.083 Uiso calc R 1 1
C C37 0.58944(16) 0.4080(3) 0.67483(17) 0.0502(7) Uani d . 1 1
C C38 0.68154(15) 0.3805(3) 0.77224(18) 0.0501(7) Uani d . 1 1
C C39 0.71764(15) 0.4592(3) 0.81277(17) 0.0488(7) Uani d . 1 1
H H39 0.7507 0.4425 0.8484 0.059 Uiso calc R 1 1
C C40 0.69609(16) 0.5699(3) 0.79131(17) 0.0504(7) Uani d . 1 1
C C41 0.68581(16) 0.2528(2) 0.77334(18) 0.0551(8) Uani d . 1 1
H H41A 0.6442 0.2214 0.7925 0.083 Uiso calc R 1 1
H H41B 0.7227 0.2293 0.8050 0.083 Uiso calc R 1 1
H H41C 0.6932 0.2247 0.7233 0.083 Uiso calc R 1 1
C C42 0.71876(17) 0.6851(3) 0.81811(18) 0.0525(7) Uani d . 1 1
H H42A 0.6845 0.7179 0.8499 0.079 Uiso calc R 1 1
H H42B 0.7262 0.7350 0.7758 0.079 Uiso calc R 1 1
H H42C 0.7602 0.6769 0.8459 0.079 Uiso calc R 1 1
N N1 0.90253(12) 0.4237(2) 0.74381(13) 0.0477(6) Uani d . 1 1
N N2 0.85490(14) 0.1237(2) 0.68550(15) 0.0589(7) Uani d . 1 1
N N3 0.86355(13) 0.1389(2) 0.60984(14) 0.0518(6) Uani d . 1 1
N N4 0.73572(13) 0.5457(2) 0.56655(14) 0.0507(6) Uani d . 1 1
N N5 0.72100(12) 0.4309(2) 0.55560(13) 0.0478(6) Uani d . 1 1
N N6 0.47486(12) 0.5511(2) 0.54330(13) 0.0465(6) Uani d . 1 1
N N7 0.53127(12) 0.8556(2) 0.56983(14) 0.0497(6) Uani d . 1 1
N N8 0.52484(13) 0.8577(2) 0.64599(14) 0.0520(6) Uani d . 1 1
N N9 0.63732(13) 0.4465(2) 0.72789(14) 0.0481(6) Uani d . 1 1
N N10 0.64724(13) 0.5633(2) 0.74015(14) 0.0515(6) Uani d . 1 1
O O1 0.87568(11) 0.18868(18) 0.80311(12) 0.0559(5) Uani d . 1 1
O O2 0.78751(10) 0.68345(17) 0.63626(12) 0.0531(5) Uani d . 1 1
O O3 0.51202(11) 0.76188(18) 0.46034(12) 0.0556(5) Uani d . 1 1
O O4 0.58222(10) 0.30270(18) 0.66841(12) 0.0559(5) Uani d . 1 1

loop_
_atom_site_aniso_label
_atom_site_aniso_U_11
_atom_site_aniso_U_22
_atom_site_aniso_U_33
_atom_site_aniso_U_12
_atom_site_aniso_U_13
_atom_site_aniso_U_23
C1 0.0487(16) 0.0568(19) 0.0479(17) 0.0042(14) 0.0005(13) 0.0006(14)
C2 0.0537(18) 0.060(2) 0.0475(16) 0.0095(16) -0.0077(14) 0.0062(15)
C3 0.0493(17) 0.0514(18) 0.0507(17) 0.0049(13) -0.0012(14) 0.0048(14)
C4 0.0563(17) 0.0508(18) 0.0479(16) 0.0081(14) 0.0041(14) 0.0021(14)
C5 0.0477(16) 0.0447(17) 0.0487(16) 0.0059(13) 0.0069(13) 0.0018(13)
C6 0.0491(16) 0.0463(16) 0.0458(16) 0.0060(13) 0.0026(13) 0.0044(13)
C7 0.0487(17) 0.0537(18) 0.0483(17) 0.0001(14) 0.0011(14) 0.0025(14)
C8 0.0518(17) 0.0440(17) 0.0481(16) 0.0029(13) 0.0025(13) 0.0031(13)
C9 0.0539(17) 0.0483(17) 0.0437(15) -0.0058(13) -0.0063(14) -0.0008(13)
C10 0.0561(17) 0.0475(17) 0.0483(17) 0.0033(13) -0.0022(14) 0.0007(14)
C11 0.0575(18) 0.0504(18) 0.0494(17) 0.0066(14) -0.0094(14) -0.0073(14)
C12 0.067(2) 0.0446(17) 0.0517(17) 0.0039(14) -0.0111(15) -0.0017(14)
C13 0.0612(19) 0.0468(17) 0.0547(18) 0.0058(15) -0.0136(15) 0.0012(14)
C14 0.0580(18) 0.0523(18) 0.066(2) 0.0113(15) 0.0160(16) -0.0099(16)
C15 0.0592(18) 0.0564(19) 0.0552(18) 0.0045(15) 0.0096(15) 0.0069(15)
C16 0.0484(17) 0.0477(18) 0.0488(17) 0.0028(13) 0.0020(13) -0.0016(14)
C17 0.0559(18) 0.0517(18) 0.0520(17) -0.0022(15) 0.0046(15) -0.0007(14)
C18 0.0502(17) 0.0511(18) 0.0453(16) -0.0023(13) -0.0048(13) 0.0042(13)
C19 0.0468(16) 0.058(2) 0.0550(18) 0.0021(14) -0.0013(15) 0.0055(15)
C20 0.0523(17) 0.0487(17) 0.0559(18) 0.0135(14) 0.0115(14) 0.0164(14)
C21 0.0525(17) 0.0573(19) 0.0539(17) 0.0059(15) 0.0098(14) 0.0044(15)
C22 0.0558(17) 0.0493(18) 0.0427(15) -0.0023(14) 0.0064(14) -0.0066(13)
C23 0.0522(17) 0.0539(19) 0.0519(18) -0.0085(15) -0.0076(14) -0.0168(15)
C24 0.0609(18) 0.0454(18) 0.0572(18) -0.0133(14) 0.0017(15) -0.0182(14)
C25 0.0562(18) 0.0499(17) 0.0552(18) -0.0071(14) 0.0003(15) -0.0079(14)
C26 0.0520(17) 0.0531(19) 0.0482(16) -0.0041(14) 0.0097(14) -0.0098(14)
C27 0.0509(17) 0.0446(16) 0.0468(16) -0.0083(13) 0.0058(13) -0.0074(13)
C28 0.0493(16) 0.0452(17) 0.0489(16) -0.0076(13) 0.0021(13) -0.0002(13)
C29 0.0463(16) 0.0491(17) 0.0486(16) -0.0036(13) 0.0083(13) -0.0023(13)
C30 0.0591(18) 0.0541(18) 0.0454(16) 0.0058(15) -0.0070(14) -0.0125(14)
C31 0.0545(17) 0.0499(18) 0.0466(18) 0.0005(14) 0.0022(14) -0.0026(13)
C32 0.0569(18) 0.0515(19) 0.0492(17) -0.0020(14) 0.0061(14) 0.0090(14)
C33 0.0571(18) 0.0487(17) 0.0613(19) -0.0173(14) 0.0033(16) -0.0021(15)
C34 0.0593(19) 0.0457(18) 0.0582(18) -0.0158(14) 0.0006(15) -0.0120(14)
C35 0.066(2) 0.0476(18) 0.0575(18) 0.0112(15) 0.0214(16) 0.0127(15)
C36 0.0614(19) 0.0504(18) 0.0549(17) -0.0115(15) 0.0045(15) -0.0142(14)
C37 0.0562(18) 0.0437(18) 0.0507(17) -0.0041(14) 0.0051(14) -0.0004(14)
C38 0.0477(16) 0.0441(17) 0.0584(17) 0.0027(14) 0.0088(14) 0.0083(14)
C39 0.0497(16) 0.0548(18) 0.0419(15) -0.0073(14) -0.0035(13) 0.0146(14)
C40 0.0499(16) 0.0487(18) 0.0525(18) -0.0090(13) 0.0038(14) -0.0005(14)
C41 0.0500(16) 0.0517(18) 0.0637(19) 0.0089(14) 0.0074(14) 0.0190(16)
C42 0.0588(18) 0.0482(17) 0.0506(17) -0.0168(14) -0.0049(14) -0.0025(14)
N1 0.0485(14) 0.0555(15) 0.0391(12) 0.0067(11) 0.0028(11) 0.0020(11)
N2 0.0690(18) 0.0496(16) 0.0581(17) 0.0013(13) -0.0064(13) -0.0029(13)
N3 0.0610(16) 0.0441(14) 0.0503(14) 0.0074(11) -0.0173(12) -0.0014(11)
N4 0.0544(15) 0.0466(15) 0.0512(14) 0.0010(11) 0.0023(12) 0.0004(11)
N5 0.0492(14) 0.0463(14) 0.0479(14) 0.0052(11) -0.0036(11) 0.0062(11)
N6 0.0497(14) 0.0427(14) 0.0472(14) -0.0042(11) 0.0043(11) -0.0100(11)
N7 0.0535(14) 0.0441(14) 0.0517(14) -0.0040(11) 0.0011(12) 0.0037(11)
N8 0.0593(15) 0.0440(14) 0.0527(15) -0.0081(12) -0.0017(12) -0.0063(11)
N9 0.0506(13) 0.0431(14) 0.0505(14) 0.0012(11) 0.0022(11) 0.0038(11)
N10 0.0580(16) 0.0457(15) 0.0506(14) -0.0040(12) -0.0046(12) -0.0042(11)
O1 0.0595(13) 0.0548(12) 0.0535(13) 0.0116(10) 0.0011(10) -0.0043(10)
O2 0.0549(12) 0.0458(13) 0.0587(12) 0.0054(9) -0.0090(10) 0.0019(10)
O3 0.0619(13) 0.0538(13) 0.0512(13) -0.0047(10) 0.0072(10) 0.0049(10)
O4 0.0599(13) 0.0477(13) 0.0602(13) 0.0003(10) -0.0137(11) -0.0006(10)

loop_
_atom_type_symbol
_atom_type_description
_atom_type_scat_dispersion_real
_atom_type_scat_dispersion_imag
_atom_type_scat_source
C C 0.0033 0.0016 'International Tables Vol C Tables 4.2.6.8 and 6.1.1.4'
H H 0.0000 0.0000 'International Tables Vol C Tables 4.2.6.8 and 6.1.1.4'
N N 0.0061 0.0033 'International Tables Vol C Tables 4.2.6.8 and 6.1.1.4'
O O 0.0106 0.0060 'International Tables Vol C Tables 4.2.6.8 and 6.1.1.4'

loop_
_geom_angle_atom_site_label_1
_geom_angle_atom_site_label_2
_geom_angle_atom_site_label_3
_geom_angle
C2 C1 N1 117.3(3)
C2 C1 C9 122.6(3)
N1 C1 C9 120.0(3)
C1 C2 C3 122.6(3)
C1 C2 H2 118.7
C3 C2 H2 118.7
C4 C3 C2 119.7(3)
C4 C3 H3 120.1
C2 C3 H3 120.1
C3 C4 C5 120.4(3)
C3 C4 H4 119.8
C5 C4 H4 119.8
C4 C5 N1 117.6(3)
C4 C5 C6 133.7(3)
N1 C5 C6 108.7(3)
C7 C6 C5 105.5(2)
C7 C6 C16 132.9(3)
C5 C6 C16 121.6(3)
C8 C7 C6 111.3(3)
C8 C7 H7 124.3
C6 C7 H7 124.3
C7 C8 N1 106.8(3)
C7 C8 C10 124.8(3)
N1 C8 C10 124.3(3)
C1 C9 H9A 109.5
C1 C9 H9B 109.5
H9A C9 H9B 109.5
C1 C9 H9C 109.5
H9A C9 H9C 109.5
H9B C9 H9C 109.5
O1 C10 N2 119.0(3)
O1 C10 C8 124.8(3)
N2 C10 C8 116.2(3)
C12 C11 N2 105.7(3)
C12 C11 C14 130.2(3)
N2 C11 C14 123.9(3)
C11 C12 C13 107.8(3)
C11 C12 H12 126.1
C13 C12 H12 126.1
N3 C13 C12 109.2(3)
N3 C13 C15 121.0(3)
C12 C13 C15 129.8(3)
C11 C14 H14A 109.5
C11 C14 H14B 109.5
H14A C14 H14B 109.5
C11 C14 H14C 109.5
H14A C14 H14C 109.5
H14B C14 H14C 109.5
C13 C15 H15A 109.5
C13 C15 H15B 109.5
H15A C15 H15B 109.5
C13 C15 H15C 109.5
H15A C15 H15C 109.5
H15B C15 H15C 109.5
O2 C16 C6 123.8(3)
O2 C16 N4 116.6(3)
C6 C16 N4 119.6(3)
C18 C17 N4 104.9(3)
C18 C17 C20 130.0(3)
N4 C17 C20 125.1(3)
C17 C18 C19 107.4(3)
C17 C18 H18 126.3
C19 C18 H18 126.3
N5 C19 C18 111.4(3)
N5 C19 C21 119.3(3)
C18 C19 C21 129.3(3)
C17 C20 H20A 109.5
C17 C20 H20B 109.5
H20A C20 H20B 109.5
C17 C20 H20C 109.5
H20A C20 H20C 109.5
H20B C20 H20C 109.5
C19 C21 H21A 109.5
C19 C21 H21B 109.5
H21A C21 H21B 109.5
C19 C21 H21C 109.5
H21A C21 H21C 109.5
H21B C21 H21C 109.5
C23 C22 N6 117.2(3)
C23 C22 C30 121.5(3)
N6 C22 C30 121.1(3)
C22 C23 C24 122.1(3)
C22 C23 H23 118.9
C24 C23 H23 118.9
C25 C24 C23 120.1(3)
C25 C24 H24 120.0
C23 C24 H24 120.0
C24 C25 C26 119.9(3)
C24 C25 H25 120.0
C26 C25 H25 120.0
N6 C26 C25 118.2(3)
N6 C26 C27 107.7(3)
C25 C26 C27 134.0(3)
C28 C27 C26 106.8(3)
C28 C27 C37 132.2(3)
C26 C27 C37 120.9(3)
C29 C28 C27 110.1(3)
C29 C28 H28 125.0
C27 C28 H28 125.0
C28 C29 N6 107.7(3)
C28 C29 C31 126.0(3)
N6 C29 C31 122.0(3)
C22 C30 H30A 109.5
C22 C30 H30B 109.5
H30A C30 H30B 109.5
C22 C30 H30C 109.5
H30A C30 H30C 109.5
H30B C30 H30C 109.5
O3 C31 N7 119.4(3)
O3 C31 C29 124.6(3)
N7 C31 C29 115.8(3)
C33 C32 N7 105.6(3)
C33 C32 C35 130.2(3)
N7 C32 C35 124.2(3)
C32 C33 C34 107.1(3)
C32 C33 H33 126.5
C34 C33 H33 126.5
N8 C34 C33 111.5(3)
N8 C34 C36 120.2(3)
C33 C34 C36 128.2(3)
C32 C35 H35A 109.5
C32 C35 H35B 109.5
H35A C35 H35B 109.5
C32 C35 H35C 109.5
H35A C35 H35C 109.5
H35B C35 H35C 109.5
C34 C36 H36A 109.5
C34 C36 H36B 109.5
H36A C36 H36B 109.5
C34 C36 H36C 109.5
H36A C36 H36C 109.5
H36B C36 H36C 109.5
O4 C37 N9 116.9(3)
O4 C37 C27 122.8(3)
N9 C37 C27 120.3(2)
C39 C38 N9 105.1(3)
C39 C38 C41 129.1(3)
N9 C38 C41 125.9(3)
C38 C39 C40 107.9(3)
C38 C39 H39 126.1
C40 C39 H39 126.1
N10 C40 C39 110.7(3)
N10 C40 C42 119.4(3)
C39 C40 C42 129.8(3)
C38 C41 H41A 109.5
C38 C41 H41B 109.5
H41A C41 H41B 109.5
C38 C41 H41C 109.5
H41A C41 H41C 109.5
H41B C41 H41C 109.5
C40 C42 H42A 109.5
C40 C42 H42B 109.5
H42A C42 H42B 109.5
C40 C42 H42C 109.5
H42A C42 H42C 109.5
H42B C42 H42C 109.5
C1 N1 C8 130.1(3)
C1 N1 C5 121.7(3)
C8 N1 C5 107.7(2)
N3 N2 C11 111.1(3)
N3 N2 C10 121.7(3)
C11 N2 C10 127.1(3)
C13 N3 N2 106.1(3)
N5 N4 C17 112.2(2)
N5 N4 C16 120.7(2)
C17 N4 C16 127.1(3)
C19 N5 N4 104.1(2)
C22 N6 C26 121.9(2)
C22 N6 C29 129.9(2)
C26 N6 C29 107.7(2)
N8 N7 C32 110.7(2)
N8 N7 C31 121.4(2)
C32 N7 C31 127.8(3)
C34 N8 N7 105.0(2)
N10 N9 C38 110.8(2)
N10 N9 C37 120.7(2)
C38 N9 C37 128.5(2)
C40 N10 N9 105.5(2)

loop_
_geom_bond_atom_site_label_1
_geom_bond_atom_site_label_2
_geom_bond_distance
C1 C2 1.354(4)
C1 N1 1.389(4)
C1 C9 1.493(4)
C2 C3 1.387(4)
C2 H2 0.9300
C3 C4 1.363(4)
C3 H3 0.9300
C4 C5 1.397(4)
C4 H4 0.9300
C5 N1 1.414(4)
C5 C6 1.420(4)
C6 C7 1.397(4)
C6 C16 1.427(4)
C7 C8 1.387(4)
C7 H7 0.9300
C8 N1 1.411(4)
C8 C10 1.448(4)
C9 H9A 0.9600
C9 H9B 0.9600
C9 H9C 0.9600
C10 O1 1.209(3)
C10 N2 1.415(4)
C11 C12 1.337(4)
C11 N2 1.387(4)
C11 C14 1.486(4)
C12 C13 1.429(4)
C12 H12 0.9300
C13 N3 1.324(4)
C13 C15 1.481(4)
C14 H14A 0.9600
C14 H14B 0.9600
C14 H14C 0.9600
C15 H15A 0.9600
C15 H15B 0.9600
C15 H15C 0.9600
C16 O2 1.212(3)
C16 N4 1.444(4)
C17 C18 1.350(4)
C17 N4 1.379(4)
C17 C20 1.491(4)
C18 C19 1.395(4)
C18 H18 0.9300
C19 N5 1.322(4)
C19 C21 1.495(4)
C20 H20A 0.9600
C20 H20B 0.9600
C20 H20C 0.9600
C21 H21A 0.9600
C21 H21B 0.9600
C21 H21C 0.9600
C22 C23 1.357(4)
C22 N6 1.392(4)
C22 C30 1.467(4)
C23 C24 1.406(4)
C23 H23 0.9300
C24 C25 1.345(4)
C24 H24 0.9300
C25 C26 1.412(4)
C25 H25 0.9300
C26 N6 1.395(4)
C26 C27 1.415(4)
C27 C28 1.386(4)
C27 C37 1.456(4)
C28 C29 1.365(4)
C28 H28 0.9300
C29 N6 1.410(4)
C29 C31 1.463(4)
C30 H30A 0.9600
C30 H30B 0.9600
C30 H30C 0.9600
C31 O3 1.207(3)
C31 N7 1.411(4)
C32 C33 1.337(4)
C32 N7 1.389(4)
C32 C35 1.504(4)
C33 C34 1.389(4)
C33 H33 0.9300
C34 N8 1.310(4)
C34 C36 1.510(4)
C35 H35A 0.9600
C35 H35B 0.9600
C35 H35C 0.9600
C36 H36A 0.9600
C36 H36B 0.9600
C36 H36C 0.9600
C37 O4 1.231(3)
C37 N9 1.408(4)
C38 C39 1.363(4)
C38 N9 1.403(4)
C38 C41 1.480(4)
C39 C40 1.402(4)
C39 H39 0.9300
C40 N10 1.328(4)
C40 C42 1.484(4)
C41 H41A 0.9600
C41 H41B 0.9600
C41 H41C 0.9600
C42 H42A 0.9600
C42 H42B 0.9600
C42 H42C 0.9600
N2 N3 1.370(4)
N4 N5 1.373(3)
N7 N8 1.362(3)
N9 N10 1.382(3)

loop_
_geom_hbond_atom_site_label_D
_geom_hbond_atom_site_label_H
_geom_hbond_atom_site_label_A
_geom_hbond_site_symmetry_A
_geom_hbond_distance_DH
_geom_hbond_distance_HA
_geom_hbond_distance_DA
_geom_hbond_angle_DHA
_geom_hbond_publ_flag
C12 H12 O2 1_545 0.93 2.37 3.282(4) 167 yes
C21 H21B O1 4_654 0.96 2.59 3.404(4) 142 yes
C30 H30C N3 3_465 0.96 2.52 3.472(4) 169 yes
C33 H33 O4 1_565 0.93 2.55 3.393(4) 152 yes

loop_
_geom_torsion_atom_site_label_1
_geom_torsion_atom_site_label_2
_geom_torsion_atom_site_label_3
_geom_torsion_atom_site_label_4
_geom_torsion
N1 C1 C2 C3 -5.0(5)
C9 C1 C2 C3 172.0(3)
C1 C2 C3 C4 -1.7(5)
C2 C3 C4 C5 4.7(4)
C3 C4 C5 N1 -1.0(4)
C3 C4 C5 C6 -179.0(3)
C4 C5 C6 C7 177.7(3)
N1 C5 C6 C7 -0.4(3)
C4 C5 C6 C16 -2.8(5)
N1 C5 C6 C16 179.1(3)
C5 C6 C7 C8 1.3(3)
C16 C6 C7 C8 -178.2(3)
C6 C7 C8 N1 -1.6(3)
C6 C7 C8 C10 156.2(3)
C7 C8 C10 O1 -132.8(3)
N1 C8 C10 O1 21.3(5)
C7 C8 C10 N2 44.2(4)
N1 C8 C10 N2 -161.7(3)
N2 C11 C12 C13 2.4(4)
C14 C11 C12 C13 177.6(3)
C11 C12 C13 N3 -1.3(4)
C11 C12 C13 C15 178.6(3)
C7 C6 C16 O2 176.7(3)
C5 C6 C16 O2 -2.6(5)
C7 C6 C16 N4 -2.3(5)
C5 C6 C16 N4 178.3(3)
N4 C17 C18 C19 0.3(3)
C20 C17 C18 C19 -178.7(3)
C17 C18 C19 N5 0.1(4)
C17 C18 C19 C21 179.6(3)
N6 C22 C23 C24 3.7(4)
C30 C22 C23 C24 -170.9(3)
C22 C23 C24 C25 2.3(5)
C23 C24 C25 C26 -3.5(5)
C24 C25 C26 N6 -1.2(5)
C24 C25 C26 C27 177.0(3)
N6 C26 C27 C28 -0.6(3)
C25 C26 C27 C28 -178.9(3)
N6 C26 C27 C37 -176.4(3)
C25 C26 C27 C37 5.3(5)
C26 C27 C28 C29 0.1(3)
C37 C27 C28 C29 175.2(3)
C27 C28 C29 N6 0.4(3)
C27 C28 C29 C31 -156.4(3)
C28 C29 C31 O3 128.1(4)
N6 C29 C31 O3 -25.6(5)
C28 C29 C31 N7 -47.0(4)
N6 C29 C31 N7 159.3(3)
N7 C32 C33 C34 0.6(4)
C35 C32 C33 C34 -179.7(3)
C32 C33 C34 N8 -0.4(4)
C32 C33 C34 C36 -178.3(3)
C28 C27 C37 O4 -172.3(3)
C26 C27 C37 O4 2.2(5)
C28 C27 C37 N9 8.3(5)
C26 C27 C37 N9 -177.1(3)
N9 C38 C39 C40 -1.4(3)
C41 C38 C39 C40 179.2(3)
C38 C39 C40 N10 1.2(4)
C38 C39 C40 C42 179.9(3)
C2 C1 N1 C8 -179.8(3)
C9 C1 N1 C8 3.1(4)
C2 C1 N1 C5 8.8(4)
C9 C1 N1 C5 -168.3(3)
C7 C8 N1 C1 -171.1(3)
C10 C8 N1 C1 31.0(5)
C7 C8 N1 C5 1.3(3)
C10 C8 N1 C5 -156.7(3)
C4 C5 N1 C1 -5.9(4)
C6 C5 N1 C1 172.6(2)
C4 C5 N1 C8 -179.0(3)
C6 C5 N1 C8 -0.5(3)
C12 C11 N2 N3 -2.8(4)
C14 C11 N2 N3 -178.4(3)
C12 C11 N2 C10 -179.1(3)
C14 C11 N2 C10 5.3(5)
O1 C10 N2 N3 -163.3(3)
C8 C10 N2 N3 19.4(4)
O1 C10 N2 C11 12.6(5)
C8 C10 N2 C11 -164.6(3)
C12 C13 N3 N2 -0.4(3)
C15 C13 N3 N2 179.7(3)
C11 N2 N3 C13 2.0(3)
C10 N2 N3 C13 178.5(3)
C18 C17 N4 N5 -0.6(3)
C20 C17 N4 N5 178.5(3)
C18 C17 N4 C16 179.4(3)
C20 C17 N4 C16 -1.5(5)
O2 C16 N4 N5 -170.5(3)
C6 C16 N4 N5 8.6(4)
O2 C16 N4 C17 9.5(4)
C6 C16 N4 C17 -171.4(3)
C18 C19 N5 N4 -0.4(3)
C21 C19 N5 N4 180.0(3)
C17 N4 N5 C19 0.6(3)
C16 N4 N5 C19 -179.4(2)
C23 C22 N6 C26 -8.6(4)
C30 C22 N6 C26 166.0(3)
C23 C22 N6 C29 -178.7(3)
C30 C22 N6 C29 -4.1(4)
C25 C26 N6 C22 7.5(4)
C27 C26 N6 C22 -171.2(2)
C25 C26 N6 C29 179.5(3)
C27 C26 N6 C29 0.8(3)
C28 C29 N6 C22 170.4(3)
C31 C29 N6 C22 -31.7(4)
C28 C29 N6 C26 -0.8(3)
C31 C29 N6 C26 157.1(3)
C33 C32 N7 N8 -0.6(4)
C35 C32 N7 N8 179.7(3)
C33 C32 N7 C31 178.3(3)
C35 C32 N7 C31 -1.5(5)
O3 C31 N7 N8 168.8(3)
C29 C31 N7 N8 -15.8(4)
O3 C31 N7 C32 -9.9(5)
C29 C31 N7 C32 165.4(3)
C33 C34 N8 N7 0.0(4)
C36 C34 N8 N7 178.1(3)
C32 N7 N8 C34 0.3(3)
C31 N7 N8 C34 -178.6(3)
C39 C38 N9 N10 1.2(3)
C41 C38 N9 N10 -179.3(3)
C39 C38 N9 C37 179.0(3)
C41 C38 N9 C37 -1.5(5)
O4 C37 N9 N10 -178.2(3)
C27 C37 N9 N10 1.1(4)
O4 C37 N9 C38 4.1(5)
C27 C37 N9 C38 -176.5(3)
C39 C40 N10 N9 -0.4(3)
C42 C40 N10 N9 -179.3(3)
C38 N9 N10 C40 -0.5(3)
C37 N9 N10 C40 -178.5(3)

loop_
_cod_related_entry_id
_cod_related_entry_database
_cod_related_entry_code
1 ChemSpider 30658349
